data_1534588
loop_
_publ_author_name
'Liminga, R.'
'Svensson, C.'
'Albertsson, J.'
'Abrahams, S.C.'

_publ_section_title
;
 gamma-lithium iodate at 515 K and the alpha-Li I O3 to gamma-Li I O3,
 gamma-Li I O3 to beta-Li I O3 phase transitions
;
_journal_name_full 'Journal of Chemical Physics'
_journal_page_first 4222
_journal_page_last 4226
_journal_volume 77
_journal_year 1982
_chemical_formula_sum 'I Li O3'
_chemical_name_systematic 'Li (I O3)'
_space_group_IT_number 33
_symmetry_space_group_name_Hall 'P 2c -2n'
_symmetry_space_group_name_H-M 'P n a 21'
_cell_angle_alpha 90
_cell_angle_beta 90
_cell_angle_gamma 90
_cell_formula_units_Z 4
_cell_length_a 9.422
_cell_length_b 5.861
_cell_length_c 5.301
_cell_volume 292.734
_citation_journal_id_ASTM JCPSA6
_cod_data_source_file Liminga_JCPSA6_1982_305.cif
_cod_data_source_block I1Li1O3
_cod_original_cell_volume 292.7336
_cod_original_formula_sum 'I1 Li1 O3'
_cod_database_code 1534588

loop_
_symmetry_equiv_pos_as_xyz
x,y,z
-x,-y,z+1/2
-x+1/2,y+1/2,z+1/2
x+1/2,-y+1/2,z

loop_
_atom_site_label
_atom_site_type_symbol
_atom_site_fract_x
_atom_site_fract_y
_atom_site_fract_z
_atom_site_occupancy
_atom_site_U_iso_or_equiv
O3 O-2 0.3663 0.3439 -0.1853 1 0.0
Li1 Li+1 0 0 0.0706 1 0.0
O2 O-2 0.4117 -0.119 -0.1618 1 0.0
I1 I+5 0.3179 0.0751 0 1 0.0
O1 O-2 0.1298 0.056 -0.1813 1 0.0
